data_7041554
loop_
_publ_author_name
'Corcos, Amanda R.'
'Berry, John F.'

_publ_section_title
;
 Anilinopyridinate-supported Ru2(x+) (x = 5 or 6) paddlewheel complexes
 with labile axial ligands.
;
_journal_issue 17
_journal_name_full 'Dalton transactions (Cambridge, England : 2003)'
_journal_page_first 5532
_journal_page_last 5539
_journal_paper_doi 10.1039/c6dt04328c
_journal_volume 46
_journal_year 2017
_chemical_formula_moiety 'C44 H36 B F4 N8 Ru2'
_chemical_formula_sum 'C52 H52 B F4 N8 O2 Ru2'
_chemical_formula_weight 1109.96
_chemical_properties_physical ', Moisture-sensitive'
_space_group_crystal_system triclinic
_space_group_IT_number 2
_space_group_name_Hall '-P 1'
_space_group_name_H-M_alt 'P -1'
_symmetry_space_group_name_Hall '-P 1'
_symmetry_space_group_name_H-M 'P -1'
_atom_sites_solution_hydrogens geom
_atom_sites_solution_primary direct
_audit_update_record
;
2016-11-13 deposited with the CCDC.
2016-12-22 downloaded from the CCDC.
;
_cell_angle_alpha 74.8283(11)
_cell_angle_beta 79.4934(12)
_cell_angle_gamma 87.8322(11)
_cell_formula_units_Z 2
_cell_length_a 9.9326(2)
_cell_length_b 13.4570(3)
_cell_length_c 19.0672(4)
_cell_measurement_reflns_used 9967
_cell_measurement_temperature 100.0
_cell_measurement_theta_max 25.939
_cell_measurement_theta_min 2.249
_cell_volume 2418.38(9)
_computing_cell_refinement 'SAINT v8.34A (Bruker, 2013)'
_computing_data_collection 'APEX2 Ver. 2014.11-0 (Bruker-AXS, 2014)'
_computing_data_reduction 'SAINT v8.34A (Bruker, 2013)'
_computing_molecular_graphics 'Olex2 (Dolomanov et al., 2009)'
_computing_publication_material 'Olex2 (Dolomanov et al., 2009)'
_computing_structure_refinement 'ShelXL (Sheldrick, 2015)'
_computing_structure_solution 'ShelXS (Sheldrick, 2008)'
_diffrn_ambient_temperature 100.0
_diffrn_detector_area_resol_mean 7.9
_diffrn_detector_type 'CCD area detector'
_diffrn_measured_fraction_theta_full 1.000
_diffrn_measured_fraction_theta_max 0.999
_diffrn_measurement_device 'three-circle diffractometer'
_diffrn_measurement_device_type 'Bruker APEX-II CCD'
_diffrn_measurement_method '0.5\ \w and 0.5\ \f scans'
_diffrn_radiation_collimation 'focusing mirrors'
_diffrn_radiation_monochromator 'mirror optics'
_diffrn_radiation_probe x-ray
_diffrn_radiation_type MoK\a
_diffrn_radiation_wavelength 0.71073
_diffrn_reflns_av_R_equivalents 0.0389
_diffrn_reflns_av_unetI/netI 0.0390
_diffrn_reflns_Laue_measured_fraction_full 1.000
_diffrn_reflns_Laue_measured_fraction_max 0.999
_diffrn_reflns_limit_h_max 12
_diffrn_reflns_limit_h_min -12
_diffrn_reflns_limit_k_max 16
_diffrn_reflns_limit_k_min -16
_diffrn_reflns_limit_l_max 23
_diffrn_reflns_limit_l_min -23
_diffrn_reflns_number 34532
_diffrn_reflns_point_group_measured_fraction_full 1.000
_diffrn_reflns_point_group_measured_fraction_max 0.999
_diffrn_reflns_theta_full 25.242
_diffrn_reflns_theta_max 26.064
_diffrn_reflns_theta_min 1.125
_diffrn_source 'microfocus sealed X-ray tube'
_diffrn_source_type 'Incoatec I\ms'
_exptl_absorpt_coefficient_mu 0.690
_exptl_absorpt_correction_T_max 1.0000
_exptl_absorpt_correction_T_min 0.8978
_exptl_absorpt_correction_type analytical
_exptl_absorpt_process_details
;
SADABS-2014/5 (Krause et al., 2015) was used for absorption correction.
;
_exptl_crystal_colour green
_exptl_crystal_colour_primary green
_exptl_crystal_density_diffrn 1.524
_exptl_crystal_density_method 'not measured'
_exptl_crystal_description plate
_exptl_crystal_F_000 1130
_exptl_crystal_size_max 0.142
_exptl_crystal_size_mid 0.098
_exptl_crystal_size_min 0.048
_platon_squeeze_details
;
The unit cell contains about 4 molecules of
tetrahydrofuran, which have been treated as
a diffuse contribution to the overall scattering
without specific atom positions.
;
_refine_diff_density_max 0.746
_refine_diff_density_min -0.456
_refine_diff_density_rms 0.075
_refine_ls_extinction_method none
_refine_ls_goodness_of_fit_ref 1.030
_refine_ls_hydrogen_treatment constr
_refine_ls_matrix_type full
_refine_ls_number_parameters 532
_refine_ls_number_reflns 9564
_refine_ls_number_restraints 0
_refine_ls_restrained_S_all 1.030
_refine_ls_R_factor_all 0.0421
_refine_ls_R_factor_gt 0.0301
_refine_ls_shift/su_max 0.001
_refine_ls_shift/su_mean 0.000
_refine_ls_structure_factor_coef Fsqd
_refine_ls_weighting_details 'w=1/[\s^2^(Fo^2^)+(0.0343P)^2^+1.2053P] where P=(Fo^2^+2Fc^2^)/3'
_refine_ls_weighting_scheme calc
_refine_ls_wR_factor_gt 0.0700
_refine_ls_wR_factor_ref 0.0744
_reflns_Friedel_coverage 0.000
_reflns_number_gt 7776
_reflns_number_total 9564
_reflns_threshold_expression 'I > 2\s(I)'
_cod_data_source_file c6dt04328c2.cif
_cod_data_source_block Compound4
_cod_depositor_comments 'Adding full bibliography for 7041550--7041554.cif.'
_cod_database_code 7041554
_shelx_space_group_comment
;
The symmetry employed for this shelxl refinement is uniquely defined
by the following loop, which should always be used as a source of
symmetry information in preference to the above space-group names.
They are only intended as comments.
;
_shelx_estimated_absorpt_t_max 0.968
_shelx_estimated_absorpt_t_min 0.908
_olex2_refinement_description
;
1. Fixed Uiso
 At 1.2 times of:
  All C(H) groups
2.a Aromatic/amide H refined with riding coordinates:
 C1(H1), C2(H2), C3(H3), C4(H4), C7(H7), C8(H8), C9(H9), C10(H10), C11(H11),
 C12(H12), C13(H13), C14(H14), C15(H15), C18(H18), C19(H19), C20(H20), C21(H21),
  C22(H22), C23(H23), C24(H24), C25(H25), C26(H26), C29(H29), C30(H30),
 C31(H31), C32(H32), C33(H33), C34(H34), C35(H35), C36(H36), C37(H37), C40(H40),
  C41(H41), C42(H42), C43(H43), C44(H44)
;
_shelx_shelxl_version_number 2014/7
_olex2_submission_special_instructions 'No special instructions were received'
_platon_squeeze_void_probe_radius 1.20

loop_
_space_group_symop_operation_xyz
'x, y, z'
'-x, -y, -z'

loop_
_atom_site_label
_atom_site_type_symbol
_atom_site_fract_x
_atom_site_fract_y
_atom_site_fract_z
_atom_site_U_iso_or_equiv
_atom_site_adp_type
_atom_site_occupancy
_atom_site_site_symmetry_order
_atom_site_calc_flag
_atom_site_refinement_flags_posn
Ru1 Ru 0.28559(2) 0.70852(2) 0.30580(2) 0.01486(6) Uani 1 1 d .
Ru2 Ru 0.32519(2) 0.67170(2) 0.19494(2) 0.01290(6) Uani 1 1 d .
F1 F 0.23873(16) 0.74320(12) 0.41940(9) 0.0248(4) Uani 1 1 d .
F2 F 0.3551(2) 0.84544(16) 0.46590(12) 0.0549(6) Uani 1 1 d .
F3 F 0.2466(2) 0.70127(16) 0.54040(11) 0.0552(6) Uani 1 1 d .
F4 F 0.1229(2) 0.83852(15) 0.49147(12) 0.0565(6) Uani 1 1 d .
N1 N 0.4730(2) 0.64441(16) 0.32573(12) 0.0183(5) Uani 1 1 d .
N2 N 0.4781(2) 0.57495(15) 0.22698(12) 0.0147(4) Uani 1 1 d .
N3 N 0.2010(2) 0.56278(16) 0.35445(12) 0.0171(5) Uani 1 1 d .
N4 N 0.1898(2) 0.55151(15) 0.23675(12) 0.0157(5) Uani 1 1 d .
N5 N 0.0946(2) 0.76512(15) 0.28530(12) 0.0174(5) Uani 1 1 d .
N6 N 0.1688(2) 0.76468(15) 0.16327(12) 0.0151(5) Uani 1 1 d .
N7 N 0.3767(2) 0.85198(15) 0.25581(12) 0.0173(5) Uani 1 1 d .
N8 N 0.4595(2) 0.79264(15) 0.15328(12) 0.0148(5) Uani 1 1 d .
C1 C 0.5265(3) 0.6556(2) 0.38355(15) 0.0245(6) Uani 1 1 d .
H1 H 0.4874 0.7052 0.4086 0.029 Uiso 1 1 calc R
C2 C 0.6340(3) 0.5992(2) 0.40773(17) 0.0319(7) Uani 1 1 d .
H2 H 0.6684 0.6087 0.4489 0.038 Uiso 1 1 calc R
C3 C 0.6919(3) 0.5273(2) 0.37027(17) 0.0296(7) Uani 1 1 d .
H3 H 0.7661 0.4863 0.3862 0.036 Uiso 1 1 calc R
C4 C 0.6418(3) 0.5157(2) 0.31080(16) 0.0237(6) Uani 1 1 d .
H4 H 0.6813 0.4669 0.2852 0.028 Uiso 1 1 calc R
C5 C 0.5308(3) 0.57663(18) 0.28726(15) 0.0171(6) Uani 1 1 d .
C6 C 0.5047(3) 0.49208(19) 0.19316(15) 0.0174(6) Uani 1 1 d .
C7 C 0.5521(3) 0.5123(2) 0.11778(15) 0.0199(6) Uani 1 1 d .
H7 H 0.5737 0.5809 0.0895 0.024 Uiso 1 1 calc R
C8 C 0.5681(3) 0.4318(2) 0.08337(17) 0.0253(6) Uani 1 1 d .
H8 H 0.6015 0.4458 0.0318 0.030 Uiso 1 1 calc R
C9 C 0.5358(3) 0.3325(2) 0.12378(18) 0.0302(7) Uani 1 1 d .
H9 H 0.5470 0.2779 0.1002 0.036 Uiso 1 1 calc R
C10 C 0.4868(3) 0.3121(2) 0.19886(19) 0.0343(8) Uani 1 1 d .
H10 H 0.4633 0.2435 0.2266 0.041 Uiso 1 1 calc R
C11 C 0.4718(3) 0.3909(2) 0.23387(17) 0.0270(7) Uani 1 1 d .
H11 H 0.4391 0.3763 0.2856 0.032 Uiso 1 1 calc R
C12 C 0.1840(3) 0.5201(2) 0.42811(15) 0.0222(6) Uani 1 1 d .
H12 H 0.2181 0.5566 0.4578 0.027 Uiso 1 1 calc R
C13 C 0.1206(3) 0.4277(2) 0.46189(16) 0.0263(7) Uani 1 1 d .
H13 H 0.1097 0.4007 0.5139 0.032 Uiso 1 1 calc R
C14 C 0.0718(3) 0.3734(2) 0.41784(16) 0.0280(7) Uani 1 1 d .
H14 H 0.0262 0.3090 0.4400 0.034 Uiso 1 1 calc R
C15 C 0.0900(3) 0.4133(2) 0.34320(16) 0.0235(6) Uani 1 1 d .
H15 H 0.0570 0.3766 0.3133 0.028 Uiso 1 1 calc R
C16 C 0.1582(3) 0.50954(19) 0.31007(15) 0.0175(6) Uani 1 1 d .
C17 C 0.1168(3) 0.51631(18) 0.18982(14) 0.0157(5) Uani 1 1 d .
C18 C 0.1838(3) 0.46876(19) 0.13725(16) 0.0212(6) Uani 1 1 d .
H18 H 0.2792 0.4562 0.1336 0.025 Uiso 1 1 calc R
C19 C 0.1119(3) 0.4393(2) 0.08990(16) 0.0259(6) Uani 1 1 d .
H19 H 0.1583 0.4067 0.0539 0.031 Uiso 1 1 calc R
C20 C -0.0271(3) 0.4574(2) 0.09504(16) 0.0269(7) Uani 1 1 d .
H20 H -0.0762 0.4370 0.0627 0.032 Uiso 1 1 calc R
C21 C -0.0941(3) 0.5048(2) 0.14684(16) 0.0272(7) Uani 1 1 d .
H21 H -0.1897 0.5167 0.1504 0.033 Uiso 1 1 calc R
C22 C -0.0229(3) 0.5353(2) 0.19391(16) 0.0220(6) Uani 1 1 d .
H22 H -0.0695 0.5692 0.2290 0.026 Uiso 1 1 calc R
C23 C -0.0057(3) 0.7807(2) 0.34020(16) 0.0236(6) Uani 1 1 d .
H23 H 0.0124 0.7646 0.3891 0.028 Uiso 1 1 calc R
C24 C -0.1311(3) 0.8184(2) 0.32805(17) 0.0308(7) Uani 1 1 d .
H24 H -0.1988 0.8280 0.3678 0.037 Uiso 1 1 calc R
C25 C -0.1585(3) 0.8425(2) 0.25708(17) 0.0282(7) Uani 1 1 d .
H25 H -0.2452 0.8693 0.2476 0.034 Uiso 1 1 calc R
C26 C -0.0600(3) 0.8276(2) 0.20058(16) 0.0226(6) Uani 1 1 d .
H26 H -0.0782 0.8443 0.1516 0.027 Uiso 1 1 calc R
C27 C 0.0689(3) 0.78736(18) 0.21481(15) 0.0178(6) Uani 1 1 d .
C28 C 0.1667(2) 0.80844(19) 0.08720(14) 0.0156(5) Uani 1 1 d .
C29 C 0.1736(3) 0.74564(19) 0.03903(15) 0.0187(6) Uani 1 1 d .
H29 H 0.1788 0.6730 0.0572 0.022 Uiso 1 1 calc R
C30 C 0.1729(3) 0.7890(2) -0.03517(15) 0.0221(6) Uani 1 1 d .
H30 H 0.1782 0.7459 -0.0679 0.027 Uiso 1 1 calc R
C31 C 0.1644(3) 0.8946(2) -0.06209(16) 0.0236(6) Uani 1 1 d .
H31 H 0.1612 0.9239 -0.1128 0.028 Uiso 1 1 calc R
C32 C 0.1607(3) 0.9570(2) -0.01463(16) 0.0233(6) Uani 1 1 d .
H32 H 0.1571 1.0296 -0.0331 0.028 Uiso 1 1 calc R
C33 C 0.1621(3) 0.91477(19) 0.05924(15) 0.0196(6) Uani 1 1 d .
H33 H 0.1599 0.9584 0.0913 0.024 Uiso 1 1 calc R
C34 C 0.3681(3) 0.9261(2) 0.29258(16) 0.0267(7) Uani 1 1 d .
H34 H 0.3072 0.9154 0.3386 0.032 Uiso 1 1 calc R
C35 C 0.4426(3) 1.0154(2) 0.26669(17) 0.0321(7) Uani 1 1 d .
H35 H 0.4334 1.0660 0.2938 0.038 Uiso 1 1 calc R
C36 C 0.5330(3) 1.0307(2) 0.19911(16) 0.0257(7) Uani 1 1 d .
H36 H 0.5887 1.0910 0.1806 0.031 Uiso 1 1 calc R
C37 C 0.5404(3) 0.95843(18) 0.16025(16) 0.0199(6) Uani 1 1 d .
H37 H 0.5998 0.9692 0.1138 0.024 Uiso 1 1 calc R
C38 C 0.4599(3) 0.86719(18) 0.18874(15) 0.0157(5) Uani 1 1 d .
C39 C 0.5651(3) 0.79485(18) 0.09099(14) 0.0146(5) Uani 1 1 d .
C40 C 0.5418(3) 0.8334(2) 0.01963(15) 0.0216(6) Uani 1 1 d .
H40 H 0.4542 0.8591 0.0111 0.026 Uiso 1 1 calc R
C41 C 0.6473(3) 0.8345(2) -0.03985(16) 0.0259(6) Uani 1 1 d .
H41 H 0.6318 0.8619 -0.0889 0.031 Uiso 1 1 calc R
C42 C 0.7748(3) 0.7960(2) -0.02776(16) 0.0248(6) Uani 1 1 d .
H42 H 0.8464 0.7964 -0.0684 0.030 Uiso 1 1 calc R
C43 C 0.7972(3) 0.7569(2) 0.04352(16) 0.0236(6) Uani 1 1 d .
H43 H 0.8846 0.7305 0.0519 0.028 Uiso 1 1 calc R
C44 C 0.6933(3) 0.75599(19) 0.10279(15) 0.0175(6) Uani 1 1 d .
H44 H 0.7094 0.7287 0.1518 0.021 Uiso 1 1 calc R
B1 B 0.2412(4) 0.7842(3) 0.4818(2) 0.0349(9) Uani 1 1 d .

loop_
_atom_site_aniso_label
_atom_site_aniso_U_11
_atom_site_aniso_U_22
_atom_site_aniso_U_33
_atom_site_aniso_U_23
_atom_site_aniso_U_13
_atom_site_aniso_U_12
Ru1 0.01185(11) 0.01453(10) 0.01822(12) -0.00400(8) -0.00294(9) -0.00066(8)
Ru2 0.00894(11) 0.01153(10) 0.01816(12) -0.00326(8) -0.00304(8) -0.00033(8)
F1 0.0209(9) 0.0281(8) 0.0270(9) -0.0100(7) -0.0033(7) -0.0033(7)
F2 0.0506(13) 0.0609(13) 0.0561(14) -0.0205(11) -0.0045(11) -0.0242(11)
F3 0.0667(15) 0.0555(13) 0.0396(12) 0.0007(10) -0.0163(11) -0.0116(11)
F4 0.0480(13) 0.0513(12) 0.0707(16) -0.0274(11) 0.0046(11) 0.0030(10)
N1 0.0137(11) 0.0205(11) 0.0197(12) -0.0028(9) -0.0037(9) -0.0029(9)
N2 0.0102(11) 0.0130(10) 0.0210(12) -0.0033(9) -0.0049(9) 0.0009(8)
N3 0.0114(11) 0.0189(11) 0.0193(12) -0.0021(9) -0.0026(9) -0.0003(9)
N4 0.0112(11) 0.0158(10) 0.0208(12) -0.0046(9) -0.0036(9) -0.0029(9)
N5 0.0144(11) 0.0155(10) 0.0217(13) -0.0050(9) -0.0016(9) -0.0011(9)
N6 0.0120(11) 0.0131(10) 0.0193(12) -0.0032(9) -0.0022(9) 0.0008(8)
N7 0.0153(11) 0.0146(10) 0.0223(13) -0.0055(9) -0.0035(10) 0.0007(9)
N8 0.0089(11) 0.0135(10) 0.0213(12) -0.0035(9) -0.0024(9) 0.0001(8)
C1 0.0223(15) 0.0300(15) 0.0229(16) -0.0073(12) -0.0068(12) -0.0047(12)
C2 0.0265(17) 0.0426(18) 0.0301(18) -0.0094(14) -0.0149(14) 0.0028(14)
C3 0.0204(16) 0.0344(16) 0.0333(18) -0.0019(14) -0.0139(13) 0.0047(13)
C4 0.0176(15) 0.0241(14) 0.0283(17) -0.0036(12) -0.0064(12) 0.0027(11)
C5 0.0110(13) 0.0145(12) 0.0235(15) -0.0004(11) -0.0029(11) -0.0032(10)
C6 0.0103(13) 0.0171(12) 0.0267(16) -0.0063(11) -0.0085(11) 0.0039(10)
C7 0.0131(13) 0.0204(13) 0.0279(16) -0.0057(12) -0.0092(12) 0.0010(11)
C8 0.0149(14) 0.0316(15) 0.0340(18) -0.0143(13) -0.0092(13) 0.0059(12)
C9 0.0256(16) 0.0238(15) 0.047(2) -0.0180(14) -0.0113(15) 0.0067(12)
C10 0.043(2) 0.0152(14) 0.045(2) -0.0060(13) -0.0121(16) 0.0029(13)
C11 0.0273(16) 0.0212(14) 0.0297(17) -0.0035(12) -0.0028(13) 0.0015(12)
C12 0.0170(14) 0.0273(14) 0.0205(15) -0.0042(12) -0.0015(12) 0.0000(11)
C13 0.0237(16) 0.0276(15) 0.0217(16) 0.0033(12) -0.0023(13) -0.0033(12)
C14 0.0253(16) 0.0217(14) 0.0304(18) 0.0042(12) -0.0030(13) -0.0065(12)
C15 0.0197(15) 0.0196(13) 0.0287(17) -0.0009(12) -0.0046(12) -0.0055(11)
C16 0.0099(13) 0.0174(12) 0.0238(15) -0.0024(11) -0.0039(11) 0.0001(10)
C17 0.0144(13) 0.0102(11) 0.0210(15) 0.0006(10) -0.0049(11) -0.0034(10)
C18 0.0142(14) 0.0185(13) 0.0312(17) -0.0055(12) -0.0067(12) 0.0011(11)
C19 0.0276(16) 0.0222(14) 0.0300(17) -0.0091(12) -0.0064(13) -0.0021(12)
C20 0.0287(17) 0.0274(15) 0.0257(17) -0.0015(12) -0.0129(13) -0.0109(13)
C21 0.0168(15) 0.0334(16) 0.0301(17) -0.0026(13) -0.0082(13) -0.0052(12)
C22 0.0156(14) 0.0250(14) 0.0245(16) -0.0047(12) -0.0031(12) -0.0027(11)
C23 0.0196(15) 0.0270(14) 0.0234(16) -0.0075(12) -0.0008(12) 0.0004(12)
C24 0.0151(15) 0.0436(18) 0.0323(18) -0.0131(14) 0.0031(13) 0.0053(13)
C25 0.0138(15) 0.0343(16) 0.0382(19) -0.0117(14) -0.0071(13) 0.0064(12)
C26 0.0168(14) 0.0243(14) 0.0277(16) -0.0081(12) -0.0052(12) 0.0035(11)
C27 0.0147(14) 0.0131(12) 0.0246(16) -0.0040(11) -0.0017(11) -0.0021(10)
C28 0.0039(12) 0.0198(13) 0.0214(15) -0.0032(11) -0.0011(10) 0.0007(10)
C29 0.0154(14) 0.0154(12) 0.0241(16) -0.0037(11) -0.0022(11) -0.0003(10)
C30 0.0156(14) 0.0271(14) 0.0241(16) -0.0095(12) 0.0001(12) -0.0036(11)
C31 0.0129(14) 0.0325(15) 0.0218(16) 0.0010(12) -0.0051(12) -0.0010(12)
C32 0.0163(14) 0.0185(13) 0.0303(17) 0.0016(12) -0.0034(12) -0.0009(11)
C33 0.0131(13) 0.0188(13) 0.0259(16) -0.0043(11) -0.0029(12) -0.0003(11)
C34 0.0360(18) 0.0202(14) 0.0230(16) -0.0081(12) 0.0012(13) -0.0024(12)
C35 0.052(2) 0.0148(13) 0.0302(18) -0.0099(12) -0.0019(15) -0.0035(13)
C36 0.0261(16) 0.0155(13) 0.0343(18) -0.0043(12) -0.0045(13) -0.0037(12)
C37 0.0161(14) 0.0157(12) 0.0271(16) -0.0036(11) -0.0050(12) 0.0011(11)
C38 0.0107(13) 0.0134(12) 0.0226(15) -0.0030(10) -0.0054(11) 0.0046(10)
C39 0.0123(13) 0.0109(11) 0.0202(14) -0.0035(10) -0.0024(11) -0.0021(10)
C40 0.0134(14) 0.0244(14) 0.0262(16) -0.0032(12) -0.0061(12) -0.0010(11)
C41 0.0266(16) 0.0282(15) 0.0218(16) -0.0035(12) -0.0045(13) -0.0063(13)
C42 0.0224(15) 0.0246(14) 0.0271(17) -0.0121(12) 0.0058(13) -0.0044(12)
C43 0.0143(14) 0.0201(13) 0.0369(18) -0.0092(12) -0.0037(13) 0.0031(11)
C44 0.0120(13) 0.0177(12) 0.0219(15) -0.0025(11) -0.0043(11) -0.0022(10)
B1 0.033(2) 0.0332(19) 0.037(2) -0.0114(17) 0.0018(17) -0.0088(16)

loop_
_atom_type_symbol
_atom_type_description
_atom_type_scat_dispersion_real
_atom_type_scat_dispersion_imag
_atom_type_scat_source
C C 0.0033 0.0016 'International Tables Vol C Tables 4.2.6.8 and 6.1.1.4'
H H 0.0000 0.0000 'International Tables Vol C Tables 4.2.6.8 and 6.1.1.4'
B B 0.0013 0.0007 'International Tables Vol C Tables 4.2.6.8 and 6.1.1.4'
F F 0.0171 0.0103 'International Tables Vol C Tables 4.2.6.8 and 6.1.1.4'
N N 0.0061 0.0033 'International Tables Vol C Tables 4.2.6.8 and 6.1.1.4'
Ru Ru -1.2594 0.8363 'International Tables Vol C Tables 4.2.6.8 and 6.1.1.4'
O O 0.0106 0.0060 'International Tables Vol C Tables 4.2.6.8 and 6.1.1.4'

loop_
_geom_angle_atom_site_label_1
_geom_angle_atom_site_label_2
_geom_angle_atom_site_label_3
_geom_angle
Ru2 Ru1 F1 178.16(4)
N1 Ru1 Ru2 89.44(6)
N1 Ru1 F1 91.65(7)
N1 Ru1 N5 176.91(8)
N3 Ru1 Ru2 89.73(6)
N3 Ru1 F1 88.85(7)
N3 Ru1 N1 87.03(8)
N3 Ru1 N5 90.30(8)
N3 Ru1 N7 177.96(8)
N5 Ru1 Ru2 89.00(6)
N5 Ru1 F1 89.85(7)
N7 Ru1 Ru2 89.21(6)
N7 Ru1 F1 92.24(7)
N7 Ru1 N1 91.21(8)
N7 Ru1 N5 91.43(8)
N2 Ru2 Ru1 90.04(6)
N2 Ru2 N4 89.10(8)
N2 Ru2 N8 91.26(8)
N4 Ru2 Ru1 89.45(6)
N4 Ru2 N8 179.58(8)
N6 Ru2 Ru1 90.43(6)
N6 Ru2 N2 178.29(8)
N6 Ru2 N4 89.25(8)
N6 Ru2 N8 90.38(8)
N8 Ru2 Ru1 90.35(6)
B1 F1 Ru1 164.05(17)
C1 N1 Ru1 121.04(19)
C1 N1 C5 119.4(2)
C5 N1 Ru1 118.70(17)
C5 N2 Ru2 121.32(17)
C5 N2 C6 121.2(2)
C6 N2 Ru2 116.11(16)
C12 N3 Ru1 122.26(18)
C12 N3 C16 119.4(2)
C16 N3 Ru1 118.32(17)
C16 N4 Ru2 120.65(16)
C16 N4 C17 118.3(2)
C17 N4 Ru2 120.81(16)
C23 N5 Ru1 121.80(19)
C23 N5 C27 118.9(2)
C27 N5 Ru1 119.30(17)
C27 N6 Ru2 119.89(17)
C27 N6 C28 119.9(2)
C28 N6 Ru2 120.23(16)
C34 N7 Ru1 120.93(19)
C34 N7 C38 119.4(2)
C38 N7 Ru1 119.19(16)
C38 N8 Ru2 120.46(17)
C38 N8 C39 118.1(2)
C39 N8 Ru2 121.09(15)
N1 C1 H1 118.4
N1 C1 C2 123.2(3)
C2 C1 H1 118.4
C1 C2 H2 120.9
C1 C2 C3 118.1(3)
C3 C2 H2 120.9
C2 C3 H3 120.0
C4 C3 C2 120.0(3)
C4 C3 H3 120.0
C3 C4 H4 120.0
C3 C4 C5 119.9(3)
C5 C4 H4 120.0
N1 C5 C4 119.3(2)
N2 C5 N1 116.0(2)
N2 C5 C4 124.6(2)
C7 C6 N2 119.8(2)
C7 C6 C11 119.3(2)
C11 C6 N2 120.6(2)
C6 C7 H7 120.0
C6 C7 C8 120.1(3)
C8 C7 H7 120.0
C7 C8 H8 119.8
C9 C8 C7 120.3(3)
C9 C8 H8 119.8
C8 C9 H9 120.1
C8 C9 C10 119.8(3)
C10 C9 H9 120.1
C9 C10 H10 119.8
C9 C10 C11 120.5(3)
C11 C10 H10 119.8
C6 C11 H11 120.0
C10 C11 C6 120.0(3)
C10 C11 H11 120.0
N3 C12 H12 118.3
N3 C12 C13 123.4(3)
C13 C12 H12 118.3
C12 C13 H13 120.9
C12 C13 C14 118.2(3)
C14 C13 H13 120.9
C13 C14 H14 120.1
C15 C14 C13 119.9(3)
C15 C14 H14 120.1
C14 C15 H15 120.0
C14 C15 C16 120.1(3)
C16 C15 H15 120.0
N3 C16 C15 119.0(2)
N4 C16 N3 116.5(2)
N4 C16 C15 124.4(2)
C18 C17 N4 121.2(2)
C18 C17 C22 119.2(2)
C22 C17 N4 119.5(2)
C17 C18 H18 119.9
C17 C18 C19 120.3(3)
C19 C18 H18 119.9
C18 C19 H19 120.0
C20 C19 C18 120.1(3)
C20 C19 H19 120.0
C19 C20 H20 120.0
C21 C20 C19 120.0(3)
C21 C20 H20 120.0
C20 C21 H21 119.8
C20 C21 C22 120.3(3)
C22 C21 H21 119.8
C17 C22 H22 119.9
C21 C22 C17 120.1(3)
C21 C22 H22 119.9
N5 C23 H23 118.6
N5 C23 C24 122.9(3)
C24 C23 H23 118.6
C23 C24 H24 120.5
C23 C24 C25 119.1(3)
C25 C24 H24 120.5
C24 C25 H25 120.2
C26 C25 C24 119.6(3)
C26 C25 H25 120.2
C25 C26 H26 119.9
C25 C26 C27 120.2(3)
C27 C26 H26 119.9
N5 C27 C26 119.3(2)
N6 C27 N5 116.5(2)
N6 C27 C26 124.1(3)
C29 C28 N6 120.4(2)
C33 C28 N6 120.5(2)
C33 C28 C29 119.1(2)
C28 C29 H29 120.0
C30 C29 C28 120.0(2)
C30 C29 H29 120.0
C29 C30 H30 119.8
C29 C30 C31 120.5(3)
C31 C30 H30 119.8
C30 C31 H31 120.3
C32 C31 C30 119.5(3)
C32 C31 H31 120.3
C31 C32 H32 119.7
C33 C32 C31 120.5(2)
C33 C32 H32 119.7
C28 C33 H33 119.8
C32 C33 C28 120.4(2)
C32 C33 H33 119.8
N7 C34 H34 118.5
N7 C34 C35 123.1(3)
C35 C34 H34 118.5
C34 C35 H35 120.8
C34 C35 C36 118.4(3)
C36 C35 H35 120.8
C35 C36 H36 120.3
C37 C36 C35 119.5(3)
C37 C36 H36 120.3
C36 C37 H37 119.8
C36 C37 C38 120.3(3)
C38 C37 H37 119.8
N7 C38 C37 119.3(2)
N8 C38 N7 116.7(2)
N8 C38 C37 124.1(2)
C40 C39 N8 121.3(2)
C40 C39 C44 119.6(2)
C44 C39 N8 119.0(2)
C39 C40 H40 120.1
C39 C40 C41 119.8(3)
C41 C40 H40 120.1
C40 C41 H41 119.8
C42 C41 C40 120.3(3)
C42 C41 H41 119.8
C41 C42 H42 120.2
C43 C42 C41 119.7(3)
C43 C42 H42 120.2
C42 C43 H43 119.8
C42 C43 C44 120.3(3)
C44 C43 H43 119.8
C39 C44 H44 119.9
C43 C44 C39 120.2(3)
C43 C44 H44 119.9
F2 B1 F1 107.8(3)
F2 B1 F4 112.1(3)
F3 B1 F1 106.1(3)
F3 B1 F2 111.6(3)
F3 B1 F4 112.0(3)
F4 B1 F1 106.8(3)

loop_
_geom_bond_atom_site_label_1
_geom_bond_atom_site_label_2
_geom_bond_distance
Ru1 Ru2 2.2579(3)
Ru1 F1 2.2960(15)
Ru1 N1 2.078(2)
Ru1 N3 2.074(2)
Ru1 N5 2.082(2)
Ru1 N7 2.076(2)
Ru2 N2 2.037(2)
Ru2 N4 2.039(2)
Ru2 N6 2.036(2)
Ru2 N8 2.039(2)
F1 B1 1.441(4)
F2 B1 1.365(4)
F3 B1 1.364(4)
F4 B1 1.370(4)
N1 C1 1.352(3)
N1 C5 1.363(3)
N2 C5 1.353(3)
N2 C6 1.422(3)
N3 C12 1.352(3)
N3 C16 1.372(3)
N4 C16 1.346(3)
N4 C17 1.426(3)
N5 C23 1.361(3)
N5 C27 1.367(3)
N6 C27 1.350(3)
N6 C28 1.419(3)
N7 C34 1.353(3)
N7 C38 1.360(3)
N8 C38 1.349(3)
N8 C39 1.429(3)
C1 H1 0.9500
C1 C2 1.365(4)
C2 H2 0.9500
C2 C3 1.396(4)
C3 H3 0.9500
C3 C4 1.364(4)
C4 H4 0.9500
C4 C5 1.417(4)
C6 C7 1.386(4)
C6 C11 1.396(4)
C7 H7 0.9500
C7 C8 1.396(4)
C8 H8 0.9500
C8 C9 1.374(4)
C9 H9 0.9500
C9 C10 1.383(4)
C10 H10 0.9500
C10 C11 1.384(4)
C11 H11 0.9500
C12 H12 0.9500
C12 C13 1.360(4)
C13 H13 0.9500
C13 C14 1.404(4)
C14 H14 0.9500
C14 C15 1.364(4)
C15 H15 0.9500
C15 C16 1.421(3)
C17 C18 1.384(4)
C17 C22 1.394(4)
C18 H18 0.9500
C18 C19 1.387(4)
C19 H19 0.9500
C19 C20 1.383(4)
C20 H20 0.9500
C20 C21 1.372(4)
C21 H21 0.9500
C21 C22 1.386(4)
C22 H22 0.9500
C23 H23 0.9500
C23 C24 1.364(4)
C24 H24 0.9500
C24 C25 1.381(4)
C25 H25 0.9500
C25 C26 1.368(4)
C26 H26 0.9500
C26 C27 1.415(4)
C28 C29 1.393(4)
C28 C33 1.392(3)
C29 H29 0.9500
C29 C30 1.383(4)
C30 H30 0.9500
C30 C31 1.384(4)
C31 H31 0.9500
C31 C32 1.382(4)
C32 H32 0.9500
C32 C33 1.376(4)
C33 H33 0.9500
C34 H34 0.9500
C34 C35 1.363(4)
C35 H35 0.9500
C35 C36 1.401(4)
C36 H36 0.9500
C36 C37 1.361(4)
C37 H37 0.9500
C37 C38 1.417(3)
C39 C40 1.382(4)
C39 C44 1.392(3)
C40 H40 0.9500
C40 C41 1.394(4)
C41 H41 0.9500
C41 C42 1.385(4)
C42 H42 0.9500
C42 C43 1.379(4)
C43 H43 0.9500
C43 C44 1.383(4)
C44 H44 0.9500

loop_
_geom_torsion_atom_site_label_1
_geom_torsion_atom_site_label_2
_geom_torsion_atom_site_label_3
_geom_torsion_atom_site_label_4
_geom_torsion
Ru1 F1 B1 F2 -6.6(9)
Ru1 F1 B1 F3 -126.3(6)
Ru1 F1 B1 F4 114.1(6)
Ru1 N1 C1 C2 166.7(2)
Ru1 N1 C5 N2 15.2(3)
Ru1 N1 C5 C4 -166.44(18)
Ru1 N3 C12 C13 175.5(2)
Ru1 N3 C16 N4 7.8(3)
Ru1 N3 C16 C15 -174.93(18)
Ru1 N5 C23 C24 179.5(2)
Ru1 N5 C27 N6 3.9(3)
Ru1 N5 C27 C26 -178.85(17)
Ru1 N7 C34 C35 169.8(2)
Ru1 N7 C38 N8 10.9(3)
Ru1 N7 C38 C37 -169.25(18)
Ru2 N2 C5 N1 1.7(3)
Ru2 N2 C5 C4 -176.54(19)
Ru2 N2 C6 C7 64.3(3)
Ru2 N2 C6 C11 -109.9(2)
Ru2 N4 C16 N3 11.5(3)
Ru2 N4 C16 C15 -165.6(2)
Ru2 N4 C17 C18 67.9(3)
Ru2 N4 C17 C22 -108.4(2)
Ru2 N6 C27 N5 14.2(3)
Ru2 N6 C27 C26 -162.87(19)
Ru2 N6 C28 C29 55.7(3)
Ru2 N6 C28 C33 -122.3(2)
Ru2 N8 C38 N7 6.1(3)
Ru2 N8 C38 C37 -173.80(19)
Ru2 N8 C39 C40 86.9(3)
Ru2 N8 C39 C44 -92.3(2)
N1 C1 C2 C3 0.6(4)
N2 C6 C7 C8 -175.0(2)
N2 C6 C11 C10 174.2(3)
N3 C12 C13 C14 0.8(4)
N4 C17 C18 C19 -177.1(2)
N4 C17 C22 C21 177.7(2)
N5 C23 C24 C25 -0.2(4)
N6 C28 C29 C30 -179.4(2)
N6 C28 C33 C32 179.7(2)
N7 C34 C35 C36 -0.5(5)
N8 C39 C40 C41 179.9(2)
N8 C39 C44 C43 179.8(2)
C1 N1 C5 N2 -175.4(2)
C1 N1 C5 C4 3.0(4)
C1 C2 C3 C4 0.7(4)
C2 C3 C4 C5 -0.2(4)
C3 C4 C5 N1 -1.7(4)
C3 C4 C5 N2 176.5(3)
C5 N1 C1 C2 -2.5(4)
C5 N2 C6 C7 -129.0(3)
C5 N2 C6 C11 56.8(3)
C6 N2 C5 N1 -164.3(2)
C6 N2 C5 C4 17.5(4)
C6 C7 C8 C9 0.6(4)
C7 C6 C11 C10 0.0(4)
C7 C8 C9 C10 0.2(4)
C8 C9 C10 C11 -0.9(5)
C9 C10 C11 C6 0.8(5)
C11 C6 C7 C8 -0.7(4)
C12 N3 C16 N4 -173.8(2)
C12 N3 C16 C15 3.5(4)
C12 C13 C14 C15 0.7(4)
C13 C14 C15 C16 0.0(4)
C14 C15 C16 N3 -2.1(4)
C14 C15 C16 N4 175.0(3)
C16 N3 C12 C13 -2.9(4)
C16 N4 C17 C18 -117.9(3)
C16 N4 C17 C22 65.8(3)
C17 N4 C16 N3 -162.7(2)
C17 N4 C16 C15 20.2(4)
C17 C18 C19 C20 0.0(4)
C18 C17 C22 C21 1.4(4)
C18 C19 C20 C21 0.2(4)
C19 C20 C21 C22 0.4(4)
C20 C21 C22 C17 -1.2(4)
C22 C17 C18 C19 -0.8(4)
C23 N5 C27 N6 -176.1(2)
C23 N5 C27 C26 1.1(3)
C23 C24 C25 C26 0.4(4)
C24 C25 C26 C27 0.3(4)
C25 C26 C27 N5 -1.0(4)
C25 C26 C27 N6 176.0(3)
C27 N5 C23 C24 -0.5(4)
C27 N6 C28 C29 -126.4(3)
C27 N6 C28 C33 55.6(3)
C28 N6 C27 N5 -163.7(2)
C28 N6 C27 C26 19.2(3)
C28 C29 C30 C31 -0.4(4)
C29 C28 C33 C32 1.7(4)
C29 C30 C31 C32 1.9(4)
C30 C31 C32 C33 -1.5(4)
C31 C32 C33 C28 -0.3(4)
C33 C28 C29 C30 -1.4(4)
C34 N7 C38 N8 -177.1(2)
C34 N7 C38 C37 2.8(4)
C34 C35 C36 C37 2.3(5)
C35 C36 C37 C38 -1.6(4)
C36 C37 C38 N7 -1.0(4)
C36 C37 C38 N8 178.9(3)
C38 N7 C34 C35 -2.1(4)
C38 N8 C39 C40 -100.1(3)
C38 N8 C39 C44 80.7(3)
C39 N8 C38 N7 -167.0(2)
C39 N8 C38 C37 13.2(4)
C39 C40 C41 C42 0.8(4)
C40 C39 C44 C43 0.7(4)
C40 C41 C42 C43 -0.4(4)
C41 C42 C43 C44 0.0(4)
C42 C43 C44 C39 -0.2(4)
C44 C39 C40 C41 -1.0(4)

loop_
_platon_squeeze_void_nr
_platon_squeeze_void_average_x
_platon_squeeze_void_average_y
_platon_squeeze_void_average_z
_platon_squeeze_void_volume
_platon_squeeze_void_count_electrons
_platon_squeeze_void_content
1 -0.095 0.000 0.500 590 158 ' '
